data_2230372
loop_
_publ_author_name
'Bustos, Carlos'
'Alvarez-Thon, Luis'
'Iba\~nez, Andr\'es'
'S\'anchez, Christian'

_publ_section_title
;
 (Acetylacetonato)dibromido[2,2-diphenylhydrazin-1-ido(1{-})][2,2-diphenylhydrazin-1-ido(2{-})]molybdenum(VI)
;
_journal_coeditor_code IS2705
_journal_issue 6
_journal_name_full 'Acta Crystallographica Section E'
_journal_page_first m675
_journal_page_last m676
_journal_paper_doi 10.1107/S1600536811015881
_journal_volume 67
_journal_year 2011
_chemical_formula_iupac '[Mo Br2 (C12 H11 N2) (C12 H10 N2) (C5 H7 O2)]'
_chemical_formula_moiety 'C29 H28 Br2 Mo N4 O2'
_chemical_formula_sum 'C29 H28 Br2 Mo N4 O2'
_chemical_formula_weight 720.29
_chemical_name_systematic
;
(Acetylacetonato)dibromido[2,2-diphenylhydrazin-1-ido(1-)][2,2-
diphenylhydrazin-1-ido(2-)]molybdenum(VI)
;
_space_group_IT_number 14
_symmetry_cell_setting monoclinic
_symmetry_space_group_name_Hall '-P 2ybc'
_symmetry_space_group_name_H-M 'P 1 21/c 1'
_atom_sites_solution_hydrogens geom
_atom_sites_solution_primary direct
_atom_sites_solution_secondary difmap
_cell_angle_alpha 90
_cell_angle_beta 94.601(2)
_cell_angle_gamma 90
_cell_formula_units_Z 4
_cell_length_a 9.5828(11)
_cell_length_b 32.187(4)
_cell_length_c 9.1455(10)
_cell_measurement_reflns_used 999
_cell_measurement_temperature 150
_cell_measurement_theta_max 26.3
_cell_measurement_theta_min 2.13
_cell_volume 2811.8(6)
_computing_cell_refinement 'SAINT (Bruker, 2000)'
_computing_data_collection 'SMART (Bruker, 2001)'
_computing_data_reduction 'SAINT (Bruker, 2000)'
_computing_molecular_graphics 'SHELXTL (Sheldrick, 2008)'
_computing_publication_material 'PLATON (Spek, 2009) and <i>Mercury</i> (Macrae <i>et al.</i>, 2006)'
_computing_structure_refinement 'SHELXL97 (Sheldrick, 2008)'
_computing_structure_solution 'SHELXS97 (Sheldrick, 2008)'
_diffrn_ambient_temperature 150
_diffrn_measured_fraction_theta_full 0.994
_diffrn_measured_fraction_theta_max 0.994
_diffrn_measurement_device_type 'Bruker D8 Discover with SMART CCD area-detector'
_diffrn_measurement_method '\f and \w'
_diffrn_radiation_monochromator graphite
_diffrn_radiation_source 'fine-focus sealed tube'
_diffrn_radiation_type MoK\a
_diffrn_radiation_wavelength 0.71073
_diffrn_reflns_av_R_equivalents 0.0205
_diffrn_reflns_av_sigmaI/netI 0.0205
_diffrn_reflns_limit_h_max 11
_diffrn_reflns_limit_h_min -11
_diffrn_reflns_limit_k_max 40
_diffrn_reflns_limit_k_min -39
_diffrn_reflns_limit_l_max 11
_diffrn_reflns_limit_l_min -11
_diffrn_reflns_number 22331
_diffrn_reflns_reduction_process
;
;
_diffrn_reflns_theta_full 26.32
_diffrn_reflns_theta_max 26.32
_diffrn_reflns_theta_min 2.13
_exptl_absorpt_coefficient_mu 3.342
_exptl_absorpt_correction_T_max 0.379
_exptl_absorpt_correction_T_min 0.324
_exptl_absorpt_correction_type multi-scan
_exptl_absorpt_process_details '(<i>SADABS</i>; Bruker, 2000)'
_exptl_crystal_colour Red
_exptl_crystal_density_diffrn 1.702
_exptl_crystal_density_method 'Not Measured'
_exptl_crystal_description Block
_exptl_crystal_F_000 1432
_exptl_crystal_size_max 0.36
_exptl_crystal_size_mid 0.31
_exptl_crystal_size_min 0.29
_refine_diff_density_max 0.677
_refine_diff_density_min -0.286
_refine_ls_extinction_method none
_refine_ls_goodness_of_fit_ref 1.050
_refine_ls_hydrogen_treatment mixed
_refine_ls_matrix_type full
_refine_ls_number_parameters 349
_refine_ls_number_reflns 5678
_refine_ls_number_restraints 0
_refine_ls_restrained_S_all 1.050
_refine_ls_R_factor_all 0.0278
_refine_ls_R_factor_gt 0.0242
_refine_ls_shift/su_max 0.001
_refine_ls_shift/su_mean 0.000
_refine_ls_structure_factor_coef Fsqd
_refine_ls_weighting_details 'calc w=1/[\s^2^(Fo^2^)+(0.0340P)^2^+1.3940P] where P=(Fo^2^+2Fc^2^)/3'
_refine_ls_weighting_scheme calc
_refine_ls_wR_factor_gt 0.0610
_refine_ls_wR_factor_ref 0.0625
_reflns_number_gt 5133
_reflns_number_total 5678
_reflns_threshold_expression I>2\s(I)
_cod_data_source_file is2705.cif
_cod_data_source_block I
_cod_original_sg_symbol_H-M 'P 21/c'
_cod_database_code 2230372
_cod_database_fobs_code 2230372

loop_
_symmetry_equiv_pos_site_id
_symmetry_equiv_pos_as_xyz
1 x,y,z
2 -x,1/2+y,1/2-z
3 -x,-y,-z
4 x,1/2-y,1/2+z

loop_
_atom_site_aniso_label
_atom_site_aniso_U_11
_atom_site_aniso_U_22
_atom_site_aniso_U_33
_atom_site_aniso_U_12
_atom_site_aniso_U_13
_atom_site_aniso_U_23
Mo1 0.01800(10) 0.01460(10) 0.02270(10) -0.00050(10) -0.00280(10) 0.00060(10)
Br1 0.02410(10) 0.02840(10) 0.03070(10) -0.00200(10) 0.00600(10) -0.00390(10)
Br2 0.03910(10) 0.02590(10) 0.02260(10) -0.00650(10) -0.00340(10) 0.00400(10)
O1 0.0217(8) 0.0211(8) 0.0353(9) 0.0005(6) -0.0063(7) -0.0004(6)
O2 0.0245(8) 0.0169(7) 0.0311(8) 0.0017(6) -0.0049(6) 0.0005(6)
N1 0.0207(10) 0.0171(9) 0.0244(9) 0.0010(7) -0.0014(8) 0.0006(7)
N2 0.0248(9) 0.0147(9) 0.0333(10) 0.0015(7) 0.0008(8) 0.0041(8)
N3 0.0206(9) 0.0154(8) 0.0208(9) -0.0014(7) 0.0010(7) 0.0008(7)
N4 0.0172(9) 0.0213(9) 0.0246(9) -0.0019(7) -0.0029(7) 0.0043(7)
C1 0.0234(11) 0.0165(10) 0.0274(11) 0.0024(8) 0.0018(9) -0.0032(8)
C2 0.0297(12) 0.0218(11) 0.0294(12) 0.0020(9) 0.0009(10) 0.0001(9)
C3 0.0312(13) 0.0257(12) 0.0372(13) 0.0056(10) -0.0034(10) -0.0043(10)
C4 0.0260(12) 0.0316(13) 0.0457(15) 0.0021(10) 0.0058(11) -0.0102(11)
C5 0.0375(14) 0.0292(13) 0.0327(13) -0.0021(10) 0.0125(11) -0.0045(10)
C6 0.0347(13) 0.0228(11) 0.0260(11) 0.0035(9) 0.0035(10) -0.0023(9)
C7 0.0244(11) 0.0207(11) 0.0307(12) -0.0045(8) -0.0088(9) 0.0070(9)
C8 0.0364(14) 0.0221(12) 0.0466(15) 0.0010(10) -0.0128(11) 0.0052(11)
C9 0.0506(18) 0.0220(13) 0.070(2) -0.0098(12) -0.0329(16) 0.0139(13)
C10 0.0444(17) 0.0439(17) 0.069(2) -0.0262(14) -0.0325(16) 0.0357(15)
C11 0.0277(13) 0.062(2) 0.0485(16) -0.0142(13) -0.0088(12) 0.0283(15)
C12 0.0289(13) 0.0319(13) 0.0351(13) -0.0045(10) -0.0045(10) 0.0088(10)
C13 0.0206(10) 0.0181(10) 0.0229(10) -0.0017(8) -0.0034(8) 0.0012(8)
C14 0.0219(11) 0.0251(11) 0.0275(11) -0.0014(9) 0.0023(9) 0.0023(9)
C15 0.0211(11) 0.0280(12) 0.0316(12) 0.0022(9) -0.0039(9) 0.0009(10)
C16 0.0324(13) 0.0286(12) 0.0265(12) 0.0010(10) -0.0062(10) 0.0067(10)
C17 0.0289(12) 0.0340(13) 0.0266(11) -0.0079(10) 0.0013(10) 0.0069(10)
C18 0.0204(11) 0.0282(12) 0.0266(11) -0.0024(9) -0.0014(9) 0.0014(9)
C19 0.0177(10) 0.0183(10) 0.0255(11) -0.0009(8) 0.0031(8) -0.0001(8)
C20 0.0236(11) 0.0249(11) 0.0225(11) -0.0035(9) -0.0003(9) 0.0009(9)
C21 0.0320(12) 0.0248(12) 0.0255(11) -0.0033(9) 0.0024(9) 0.0054(9)
C22 0.0307(12) 0.0194(11) 0.0291(12) -0.0052(9) 0.0070(10) -0.0011(9)
C23 0.0257(11) 0.0257(12) 0.0264(11) -0.0064(9) -0.0005(9) -0.0048(9)
C24 0.0251(11) 0.0252(11) 0.0216(11) -0.0016(9) -0.0006(9) 0.0015(9)
C25 0.0255(13) 0.0363(14) 0.0501(16) 0.0037(10) -0.0107(11) -0.0099(12)
C26 0.0206(11) 0.0294(12) 0.0273(11) 0.0038(9) -0.0001(9) -0.0007(9)
C27 0.0263(12) 0.0274(12) 0.0392(14) 0.0106(10) -0.0075(10) -0.0061(10)
C28 0.0311(12) 0.0209(11) 0.0246(11) 0.0038(9) -0.0005(9) -0.0001(9)
C29 0.0399(14) 0.0213(12) 0.0405(14) 0.0071(10) -0.0082(11) -0.0053(10)

loop_
_atom_site_type_symbol
_atom_site_label
_atom_site_fract_x
_atom_site_fract_y
_atom_site_fract_z
_atom_site_U_iso_or_equiv
_atom_site_thermal_displace_type
_atom_site_calc_flag
_atom_site_refinement_flags
_atom_site_occupancy
Mo Mo1 0.81628(2) 0.104240(10) 0.25802(2) 0.01870(10) Uani . . 1.000
Br Br1 0.92515(2) 0.104490(10) 0.00633(3) 0.02750(10) Uani . . 1.000
Br Br2 0.75285(3) 0.093550(10) 0.52256(2) 0.02950(10) Uani . . 1.000
O O1 1.02455(16) 0.10749(5) 0.35070(18) 0.0265(5) Uani . . 1.000
O O2 0.85400(15) 0.04148(4) 0.25378(16) 0.0246(4) Uani . . 1.000
N N1 0.8420(2) 0.16473(5) 0.26814(19) 0.0209(5) Uani . . 1.000
N N2 0.77411(19) 0.20059(5) 0.2310(2) 0.0244(5) Uani . . 1.000
N N3 0.64377(18) 0.10063(5) 0.17844(19) 0.0190(5) Uani . . 1.000
N N4 0.51707(18) 0.09218(5) 0.11958(19) 0.0213(5) Uani . . 1.000
C C1 0.6275(2) 0.20319(6) 0.2423(2) 0.0225(6) Uani . . 1.000
C C2 0.5436(2) 0.22312(7) 0.1319(3) 0.0271(7) Uani . . 1.000
C C3 0.4013(3) 0.22633(7) 0.1446(3) 0.0317(7) Uani . . 1.000
C C4 0.3422(3) 0.20957(8) 0.2650(3) 0.0343(8) Uani . . 1.000
C C5 0.4264(3) 0.19004(8) 0.3739(3) 0.0326(8) Uani . . 1.000
C C6 0.5696(3) 0.18676(7) 0.3642(3) 0.0278(7) Uani . . 1.000
C C7 0.8529(2) 0.23412(7) 0.1783(3) 0.0259(7) Uani . . 1.000
C C8 0.8250(3) 0.27458(7) 0.2205(3) 0.0359(8) Uani . . 1.000
C C9 0.9034(3) 0.30687(8) 0.1696(4) 0.0496(10) Uani . . 1.000
C C10 1.0081(3) 0.29879(9) 0.0774(4) 0.0544(10) Uani . . 1.000
C C11 1.0352(3) 0.25879(10) 0.0369(3) 0.0467(10) Uani . . 1.000
C C12 0.9578(2) 0.22561(8) 0.0865(3) 0.0324(8) Uani . . 1.000
C C13 0.4572(2) 0.11994(6) 0.0079(2) 0.0208(6) Uani . . 1.000
C C14 0.3143(2) 0.12864(7) 0.0017(2) 0.0248(6) Uani . . 1.000
C C15 0.2557(2) 0.15429(7) -0.1079(3) 0.0272(7) Uani . . 1.000
C C16 0.3388(2) 0.17196(7) -0.2082(3) 0.0296(7) Uani . . 1.000
C C17 0.4815(2) 0.16334(8) -0.2006(3) 0.0299(7) Uani . . 1.000
C C18 0.5410(2) 0.13723(7) -0.0931(2) 0.0252(7) Uani . . 1.000
C C19 0.4587(2) 0.05174(6) 0.1439(2) 0.0204(6) Uani . . 1.000
C C20 0.5015(2) 0.03015(7) 0.2715(2) 0.0238(6) Uani . . 1.000
C C21 0.4490(2) -0.00941(7) 0.2924(2) 0.0274(7) Uani . . 1.000
C C22 0.3528(2) -0.02705(7) 0.1882(2) 0.0262(7) Uani . . 1.000
C C23 0.3110(2) -0.00517(7) 0.0626(2) 0.0261(7) Uani . . 1.000
C C24 0.3641(2) 0.03414(7) 0.0386(2) 0.0241(6) Uani . . 1.000
C C25 1.2505(3) 0.09211(8) 0.4574(3) 0.0380(8) Uani . . 1.000
C C26 1.1132(2) 0.07829(7) 0.3829(2) 0.0259(7) Uani . . 1.000
C C27 1.0882(2) 0.03647(7) 0.3542(3) 0.0315(7) Uani . . 1.000
C C28 0.9644(2) 0.01997(7) 0.2893(2) 0.0257(7) Uani . . 1.000
C C29 0.9515(3) -0.02542(7) 0.2557(3) 0.0345(8) Uani . . 1.000
H H1 0.928(3) 0.1690(9) 0.292(3) 0.039(8) Uiso . . 1.000
H H2 0.58380 0.23430 0.04890 0.0320 Uiso calc R 1.000
H H3 0.34360 0.24010 0.07040 0.0380 Uiso calc R 1.000
H H4 0.24410 0.21150 0.27250 0.0410 Uiso calc R 1.000
H H5 0.38560 0.17870 0.45640 0.0390 Uiso calc R 1.000
H H6 0.62720 0.17350 0.43980 0.0330 Uiso calc R 1.000
H H8 0.75300 0.28000 0.28360 0.0430 Uiso calc R 1.000
H H9 0.88540 0.33460 0.19790 0.0590 Uiso calc R 1.000
H H10 1.06120 0.32110 0.04210 0.0650 Uiso calc R 1.000
H H11 1.10770 0.25360 -0.02570 0.0560 Uiso calc R 1.000
H H12 0.97640 0.19790 0.05800 0.0390 Uiso calc R 1.000
H H14 0.25780 0.11710 0.07210 0.0300 Uiso calc R 1.000
H H15 0.15800 0.15980 -0.11440 0.0330 Uiso calc R 1.000
H H16 0.29840 0.19000 -0.28230 0.0360 Uiso calc R 1.000
H H17 0.53830 0.17550 -0.26960 0.0360 Uiso calc R 1.000
H H18 0.63830 0.13120 -0.08840 0.0300 Uiso calc R 1.000
H H20 0.56590 0.04230 0.34340 0.0290 Uiso calc R 1.000
H H21 0.47890 -0.02460 0.37830 0.0330 Uiso calc R 1.000
H H22 0.31610 -0.05400 0.20360 0.0310 Uiso calc R 1.000
H H23 0.24510 -0.01710 -0.00840 0.0310 Uiso calc R 1.000
H H24 0.33610 0.04890 -0.04890 0.0290 Uiso calc R 1.000
H H25A 1.29850 0.11010 0.39110 0.0570 Uiso calc R 1.000
H H25B 1.30890 0.06780 0.48280 0.0570 Uiso calc R 1.000
H H25C 1.23390 0.10750 0.54690 0.0570 Uiso calc R 1.000
H H27 1.16190 0.01760 0.38120 0.0380 Uiso calc R 1.000
H H29A 0.85890 -0.03530 0.27850 0.0520 Uiso calc R 1.000
H H29B 1.02400 -0.04070 0.31510 0.0520 Uiso calc R 1.000
H H29C 0.96300 -0.03000 0.15140 0.0520 Uiso calc R 1.000

loop_
_atom_type_symbol
_atom_type_description
_atom_type_scat_dispersion_real
_atom_type_scat_dispersion_imag
_atom_type_scat_source
C C 0.0033 0.0016 ' International Tables Vol C Tables 4.2.6.8 and 6.1.1.4'
H H 0.0000 0.0000 ' International Tables Vol C Tables 4.2.6.8 and 6.1.1.4'
Br Br -0.2901 2.4595 ' International Tables Vol C Tables 4.2.6.8 and 6.1.1.4'
Mo Mo -1.6832 0.6857 ' International Tables Vol C Tables 4.2.6.8 and 6.1.1.4'
N N 0.0061 0.0033 ' International Tables Vol C Tables 4.2.6.8 and 6.1.1.4'
O O 0.0106 0.0060 ' International Tables Vol C Tables 4.2.6.8 and 6.1.1.4'

loop_
_geom_angle_atom_site_label_1
_geom_angle_atom_site_label_2
_geom_angle_atom_site_label_3
_geom_angle_site_symmetry_1
_geom_angle_site_symmetry_2
_geom_angle_site_symmetry_3
_geom_angle
_geom_angle_publ_flag
Br1 Mo1 Br2 . . . 167.700(10) no
Br1 Mo1 O1 . . . 85.51(4) no
Br1 Mo1 O2 . . . 84.42(4) no
Br1 Mo1 N1 . . . 88.90(5) no
Br1 Mo1 N3 . . . 93.70(6) no
Br2 Mo1 O1 . . . 85.17(5) no
Br2 Mo1 O2 . . . 86.63(4) no
Br2 Mo1 N1 . . . 97.29(5) no
Br2 Mo1 N3 . . . 95.49(6) no
O1 Mo1 O2 . . . 83.91(6) no
O1 Mo1 N1 . . . 79.66(7) no
O1 Mo1 N3 . . . 178.77(7) no
O2 Mo1 N1 . . . 162.71(7) no
O2 Mo1 N3 . . . 95.07(7) no
N1 Mo1 N3 . . . 101.28(8) no
Mo1 O1 C26 . . . 130.03(14) no
Mo1 O2 C28 . . . 131.95(13) no
Mo1 N1 N2 . . . 140.98(15) no
Mo1 N3 N4 . . . 171.87(14) no
N1 N2 C1 . . . 119.35(16) no
N1 N2 C7 . . . 118.28(17) no
C1 N2 C7 . . . 122.35(16) no
N3 N4 C13 . . . 117.61(16) no
N3 N4 C19 . . . 118.70(16) no
C13 N4 C19 . . . 122.14(16) no
Mo1 N1 H1 . . . 107(2) no
N2 N1 H1 . . . 111(2) no
N2 C1 C2 . . . 119.38(17) no
C2 C1 C6 . . . 120.8(2) no
N2 C1 C6 . . . 119.83(19) no
C1 C2 C3 . . . 119.3(2) no
C2 C3 C4 . . . 120.4(3) no
C3 C4 C5 . . . 119.8(3) no
C4 C5 C6 . . . 120.8(3) no
C1 C6 C5 . . . 118.9(2) no
C8 C7 C12 . . . 121.2(2) no
N2 C7 C12 . . . 119.0(2) no
N2 C7 C8 . . . 119.8(2) no
C7 C8 C9 . . . 119.2(3) no
C8 C9 C10 . . . 120.2(3) no
C9 C10 C11 . . . 120.2(3) no
C10 C11 C12 . . . 120.9(3) no
C7 C12 C11 . . . 118.4(2) no
N4 C13 C14 . . . 119.16(17) no
C14 C13 C18 . . . 120.74(18) no
N4 C13 C18 . . . 120.10(17) no
C13 C14 C15 . . . 119.33(18) no
C14 C15 C16 . . . 120.26(18) no
C15 C16 C17 . . . 120.0(2) no
C16 C17 C18 . . . 120.3(2) no
C13 C18 C17 . . . 119.32(18) no
C20 C19 C24 . . . 120.65(19) no
N4 C19 C24 . . . 120.07(17) no
N4 C19 C20 . . . 119.25(17) no
C19 C20 C21 . . . 119.21(18) no
C20 C21 C22 . . . 120.48(18) no
C21 C22 C23 . . . 119.6(2) no
C22 C23 C24 . . . 120.77(18) no
C19 C24 C23 . . . 119.29(18) no
C25 C26 C27 . . . 120.34(19) no
O1 C26 C25 . . . 115.3(2) no
O1 C26 C27 . . . 124.39(18) no
C26 C27 C28 . . . 125.5(2) no
C27 C28 C29 . . . 121.0(2) no
O2 C28 C27 . . . 124.1(2) no
O2 C28 C29 . . . 114.94(19) no
C1 C2 H2 . . . 120.00 no
C3 C2 H2 . . . 120.00 no
C2 C3 H3 . . . 120.00 no
C4 C3 H3 . . . 120.00 no
C3 C4 H4 . . . 120.00 no
C5 C4 H4 . . . 120.00 no
C4 C5 H5 . . . 120.00 no
C6 C5 H5 . . . 120.00 no
C1 C6 H6 . . . 121.00 no
C5 C6 H6 . . . 121.00 no
C7 C8 H8 . . . 120.00 no
C9 C8 H8 . . . 120.00 no
C8 C9 H9 . . . 120.00 no
C10 C9 H9 . . . 120.00 no
C9 C10 H10 . . . 120.00 no
C11 C10 H10 . . . 120.00 no
C10 C11 H11 . . . 119.00 no
C12 C11 H11 . . . 120.00 no
C7 C12 H12 . . . 121.00 no
C11 C12 H12 . . . 121.00 no
C13 C14 H14 . . . 120.00 no
C15 C14 H14 . . . 120.00 no
C14 C15 H15 . . . 120.00 no
C16 C15 H15 . . . 120.00 no
C15 C16 H16 . . . 120.00 no
C17 C16 H16 . . . 120.00 no
C16 C17 H17 . . . 120.00 no
C18 C17 H17 . . . 120.00 no
C13 C18 H18 . . . 120.00 no
C17 C18 H18 . . . 120.00 no
C19 C20 H20 . . . 120.00 no
C21 C20 H20 . . . 120.00 no
C20 C21 H21 . . . 120.00 no
C22 C21 H21 . . . 120.00 no
C21 C22 H22 . . . 120.00 no
C23 C22 H22 . . . 120.00 no
C22 C23 H23 . . . 120.00 no
C24 C23 H23 . . . 120.00 no
C19 C24 H24 . . . 120.00 no
C23 C24 H24 . . . 120.00 no
C26 C25 H25A . . . 109.00 no
C26 C25 H25B . . . 110.00 no
C26 C25 H25C . . . 110.00 no
H25A C25 H25B . . . 109.00 no
H25A C25 H25C . . . 109.00 no
H25B C25 H25C . . . 109.00 no
C26 C27 H27 . . . 117.00 no
C28 C27 H27 . . . 117.00 no
C28 C29 H29A . . . 110.00 no
C28 C29 H29B . . . 109.00 no
C28 C29 H29C . . . 109.00 no
H29A C29 H29B . . . 109.00 no
H29A C29 H29C . . . 109.00 no
H29B C29 H29C . . . 110.00 no

loop_
_geom_bond_atom_site_label_1
_geom_bond_atom_site_label_2
_geom_bond_site_symmetry_1
_geom_bond_site_symmetry_2
_geom_bond_distance
_geom_bond_publ_flag
Mo1 Br1 . . 2.6023(5) yes
Mo1 Br2 . . 2.5646(4) yes
Mo1 O1 . . 2.1074(16) yes
Mo1 O2 . . 2.0530(13) yes
Mo1 N1 . . 1.9638(16) yes
Mo1 N3 . . 1.7559(18) yes
O1 C26 . . 1.285(3) no
O2 C28 . . 1.284(2) no
N1 N2 . . 1.355(2) no
N2 C1 . . 1.419(3) no
N2 C7 . . 1.423(3) no
N3 N4 . . 1.316(2) no
N4 C13 . . 1.441(3) no
N4 C19 . . 1.441(3) no
N1 H1 . . 0.85(3) no
C1 C6 . . 1.389(3) no
C1 C2 . . 1.395(3) no
C2 C3 . . 1.382(3) no
C3 C4 . . 1.387(4) no
C4 C5 . . 1.382(4) no
C5 C6 . . 1.386(4) no
C7 C12 . . 1.388(3) no
C7 C8 . . 1.390(3) no
C8 C9 . . 1.385(4) no
C9 C10 . . 1.386(5) no
C10 C11 . . 1.370(4) no
C11 C12 . . 1.397(4) no
C13 C14 . . 1.394(3) no
C13 C18 . . 1.388(3) no
C14 C15 . . 1.383(3) no
C15 C16 . . 1.384(3) no
C16 C17 . . 1.392(3) no
C17 C18 . . 1.381(3) no
C19 C24 . . 1.389(3) no
C19 C20 . . 1.392(3) no
C20 C21 . . 1.388(3) no
C21 C22 . . 1.393(3) no
C22 C23 . . 1.379(3) no
C23 C24 . . 1.388(3) no
C25 C26 . . 1.500(3) no
C26 C27 . . 1.389(3) no
C27 C28 . . 1.389(3) no
C28 C29 . . 1.496(3) no
C2 H2 . . 0.9500 no
C3 H3 . . 0.9500 no
C4 H4 . . 0.9500 no
C5 H5 . . 0.9500 no
C6 H6 . . 0.9500 no
C8 H8 . . 0.9500 no
C9 H9 . . 0.9500 no
C10 H10 . . 0.9500 no
C11 H11 . . 0.9500 no
C12 H12 . . 0.9500 no
C14 H14 . . 0.9500 no
C15 H15 . . 0.9500 no
C16 H16 . . 0.9500 no
C17 H17 . . 0.9500 no
C18 H18 . . 0.9500 no
C20 H20 . . 0.9500 no
C21 H21 . . 0.9500 no
C22 H22 . . 0.9500 no
C23 H23 . . 0.9500 no
C24 H24 . . 0.9500 no
C25 H25A . . 0.9800 no
C25 H25B . . 0.9800 no
C25 H25C . . 0.9800 no
C27 H27 . . 0.9500 no
C29 H29A . . 0.9800 no
C29 H29B . . 0.9800 no
C29 H29C . . 0.9800 no

loop_
_geom_hbond_atom_site_label_D
_geom_hbond_atom_site_label_H
_geom_hbond_atom_site_label_A
_geom_hbond_site_symmetry_A
_geom_hbond_distance_DH
_geom_hbond_distance_HA
_geom_hbond_distance_DA
_geom_hbond_angle_DHA
_geom_hbond_publ_flag
C6 H6 Br2 . 0.95 2.92 3.712(3) 142 yes
C20 H20 Br2 . 0.95 2.85 3.788(2) 168 yes
C23 H23 O2 3_655 0.95 2.49 3.392(2) 158 yes

loop_
_geom_torsion_atom_site_label_1
_geom_torsion_atom_site_label_2
_geom_torsion_atom_site_label_3
_geom_torsion_atom_site_label_4
_geom_torsion_site_symmetry_1
_geom_torsion_site_symmetry_2
_geom_torsion_site_symmetry_3
_geom_torsion_site_symmetry_4
_geom_torsion
_geom_torsion_publ_flag
Br1 Mo1 O1 C26 . . . . -86.31(17) no
Br2 Mo1 O1 C26 . . . . 85.66(17) no
O2 Mo1 O1 C26 . . . . -1.46(17) no
N1 Mo1 O1 C26 . . . . -176.01(18) no
Br1 Mo1 O2 C28 . . . . 83.01(17) no
Br2 Mo1 O2 C28 . . . . -88.54(17) no
O1 Mo1 O2 C28 . . . . -3.05(17) no
N3 Mo1 O2 C28 . . . . 176.24(17) no
Br1 Mo1 N1 N2 . . . . 90.8(2) no
Br2 Mo1 N1 N2 . . . . -99.9(2) no
O1 Mo1 N1 N2 . . . . 176.5(2) no
N3 Mo1 N1 N2 . . . . -2.7(2) no
Mo1 O1 C26 C25 . . . . -176.12(15) no
Mo1 O1 C26 C27 . . . . 3.4(3) no
Mo1 O2 C28 C27 . . . . 5.7(3) no
Mo1 O2 C28 C29 . . . . -174.32(15) no
Mo1 N1 N2 C1 . . . . 36.7(3) no
Mo1 N1 N2 C7 . . . . -141.8(2) no
C7 N2 C1 C6 . . . . -138.8(2) no
N1 N2 C7 C8 . . . . -140.8(2) no
N1 N2 C1 C2 . . . . -138.6(2) no
N1 N2 C7 C12 . . . . 38.5(3) no
C7 N2 C1 C2 . . . . 39.8(3) no
C1 N2 C7 C8 . . . . 40.8(3) no
N1 N2 C1 C6 . . . . 42.8(3) no
C1 N2 C7 C12 . . . . -139.9(2) no
N3 N4 C13 C18 . . . . 37.7(3) no
C13 N4 C19 C20 . . . . -166.35(18) no
N3 N4 C19 C24 . . . . -149.82(19) no
N3 N4 C19 C20 . . . . 28.2(3) no
C13 N4 C19 C24 . . . . 15.6(3) no
C19 N4 C13 C14 . . . . 51.2(3) no
N3 N4 C13 C14 . . . . -143.23(19) no
C19 N4 C13 C18 . . . . -128.0(2) no
N2 C1 C6 C5 . . . . 179.3(2) no
C6 C1 C2 C3 . . . . -0.2(3) no
N2 C1 C2 C3 . . . . -178.7(2) no
C2 C1 C6 C5 . . . . 0.7(3) no
C1 C2 C3 C4 . . . . -0.6(4) no
C2 C3 C4 C5 . . . . 0.9(4) no
C3 C4 C5 C6 . . . . -0.3(4) no
C4 C5 C6 C1 . . . . -0.5(4) no
N2 C7 C12 C11 . . . . -179.3(2) no
N2 C7 C8 C9 . . . . 179.4(3) no
C8 C7 C12 C11 . . . . -0.1(4) no
C12 C7 C8 C9 . . . . 0.1(4) no
C7 C8 C9 C10 . . . . 0.2(5) no
C8 C9 C10 C11 . . . . -0.4(5) no
C9 C10 C11 C12 . . . . 0.5(5) no
C10 C11 C12 C7 . . . . -0.2(4) no
C18 C13 C14 C15 . . . . 1.0(3) no
N4 C13 C14 C15 . . . . -178.12(19) no
C14 C13 C18 C17 . . . . 0.0(3) no
N4 C13 C18 C17 . . . . 179.2(2) no
C13 C14 C15 C16 . . . . -1.6(3) no
C14 C15 C16 C17 . . . . 1.2(4) no
C15 C16 C17 C18 . . . . -0.1(4) no
C16 C17 C18 C13 . . . . -0.5(4) no
C20 C19 C24 C23 . . . . 0.8(3) no
C24 C19 C20 C21 . . . . 0.3(3) no
N4 C19 C24 C23 . . . . 178.77(18) no
N4 C19 C20 C21 . . . . -177.72(18) no
C19 C20 C21 C22 . . . . -1.1(3) no
C20 C21 C22 C23 . . . . 0.8(3) no
C21 C22 C23 C24 . . . . 0.3(3) no
C22 C23 C24 C19 . . . . -1.1(3) no
O1 C26 C27 C28 . . . . -1.1(4) no
C25 C26 C27 C28 . . . . 178.4(2) no
C26 C27 C28 C29 . . . . 176.5(2) no
C26 C27 C28 O2 . . . . -3.5(4) no
